data_4102574
loop_
_publ_author_name
'Steven G. Sethofer'
'Timo Mayer'
'F. Dean Toste'

_publ_section_title
;
 Gold(I)-Catalyzed Enantioselective Polycyclization Reactions
;
_journal_name_full 'Journal of the American Chemical Society'
_journal_page_first 8276
_journal_page_last 8277
_journal_paper_doi 10.1021/ja103544p
_journal_volume 132
_journal_year 2010
_chemical_absolute_configuration ad
_chemical_formula_sum 'C17 H24 O6'
_chemical_formula_weight 324.36
_chemical_name_common TM-148
_chemical_name_systematic
;
 toste14
;
_space_group.centring_type P

_space_group_IT_number 4
_space_group.IT_number 4

_symmetry_cell_setting monoclinic
_symmetry_space_group_name_Hall 'P 2yb'
_symmetry_space_group_name_H-M 'P 1 21 1'
_atom_sites_solution_hydrogens geom
_atom_sites_solution_primary direct
_atom_sites_solution_secondary difmap
_audit_creation_method SHELXL-97
_cell_angle_alpha 90.00
_cell_angle_beta 114.183(3)
_cell_angle_gamma 90.00
_cell_formula_units_Z 2
_cell_length_a 10.0705(7)
_cell_length_b 7.5860(6)
_cell_length_c 11.9468(9)
_cell_measurement_reflns_used 9518
_cell_measurement_temperature 100(2)
_cell_measurement_theta_max 68.00
_cell_measurement_theta_min 4.81
_cell_volume 832.58(11)
_computing_cell_refinement 'Bruker SAINT'
_computing_data_collection 'Bruker APEX2'
_computing_data_reduction 'Bruker SAINT'
_computing_molecular_graphics ORTEP-32
_computing_publication_material WinGX
_computing_structure_refinement SHELXL-97
_computing_structure_solution SIR-2004
_diffrn_ambient_temperature 100(2)
_diffrn_detector_area_resol_mean 8.366
_diffrn_measured_fraction_theta_full 0.963
_diffrn_measured_fraction_theta_max 0.959
_diffrn_measurement_device_type 'Bruker APEX-II CCD'
_diffrn_measurement_method 'phi and omega scans'
_diffrn_radiation_monochromator 'HELIOS multilayer mirrors'
_diffrn_radiation_source 'microfocus rotating anode'
_diffrn_radiation_type CuK\a
_diffrn_radiation_wavelength 1.54178
_diffrn_reflns_av_R_equivalents 0.0147
_diffrn_reflns_av_sigmaI/netI 0.0127
_diffrn_reflns_limit_h_max 12
_diffrn_reflns_limit_h_min -12
_diffrn_reflns_limit_k_max 7
_diffrn_reflns_limit_k_min -8
_diffrn_reflns_limit_l_max 14
_diffrn_reflns_limit_l_min -14
_diffrn_reflns_number 11108
_diffrn_reflns_theta_full 67.00
_diffrn_reflns_theta_max 68.15
_diffrn_reflns_theta_min 4.06
_exptl_absorpt_coefficient_mu 0.809
_exptl_absorpt_correction_T_max 0.9684
_exptl_absorpt_correction_T_min 0.9235
_exptl_absorpt_correction_type multi-scan
_exptl_absorpt_process_details SADABS
_exptl_crystal_colour colorless
_exptl_crystal_density_diffrn 1.294
_exptl_crystal_density_method 'not measured'
_exptl_crystal_description needle
_exptl_crystal_F_000 348
_exptl_crystal_size_max 0.10
_exptl_crystal_size_mid 0.04
_exptl_crystal_size_min 0.04
_refine_diff_density_max 0.174
_refine_diff_density_min -0.134
_refine_diff_density_rms 0.026
_refine_ls_abs_structure_details 'Flack H D (1983), Acta Cryst. A39, 876-881'
_refine_ls_abs_structure_Flack 0.02(14)
_refine_ls_extinction_method none
_refine_ls_goodness_of_fit_ref 1.064
_refine_ls_hydrogen_treatment constr
_refine_ls_matrix_type full
_refine_ls_number_parameters 238
_refine_ls_number_reflns 2767
_refine_ls_number_restraints 1
_refine_ls_restrained_S_all 1.064
_refine_ls_R_factor_all 0.0260
_refine_ls_R_factor_gt 0.0253
_refine_ls_shift/su_max 0.000
_refine_ls_shift/su_mean 0.000
_refine_ls_structure_factor_coef Fsqd
_refine_ls_weighting_details 'calc w=1/[\s^2^(Fo^2^)+(0.0381P)^2^+0.1356P] where P=(Fo^2^+2Fc^2^)/3'
_refine_ls_weighting_scheme calc
_refine_ls_wR_factor_gt 0.0666
_refine_ls_wR_factor_ref 0.0672
_reflns_number_gt 2700
_reflns_number_total 2767
_reflns_threshold_expression >2sigma(I)
_cod_data_source_file ja103544p_si_002.cif
_cod_data_source_block toste14
_cod_depositor_comments
;
The following automatic conversions were performed:

'_space_group.centring_type' value 'primitive' was replaced with the
value 'P' as specified in the replacement file
'/home/antanas/src/cod-tools/trunk/data/replacement-values/replacement_values.lst'.

Automatic conversion script
Id: cif_fix_values 5642 2017-10-24 12:04:52Z antanas 
;
_cod_database_code 4102574

loop_
_symmetry_equiv_pos_as_xyz
'x, y, z'
'-x, y+1/2, -z'

loop_
_atom_site_label
_atom_site_type_symbol
_atom_site_fract_x
_atom_site_fract_y
_atom_site_fract_z
_atom_site_U_iso_or_equiv
_atom_site_adp_type
_atom_site_occupancy
_atom_site_symmetry_multiplicity
_atom_site_calc_flag
_atom_site_refinement_flags
_atom_site_disorder_assembly
_atom_site_disorder_group
C1 C 0.64163(14) 0.79876(19) 0.78746(12) 0.0271(3) Uani 1 1 d . A .
C2 C 0.55606(14) 0.9507(2) 0.70144(13) 0.0290(3) Uani 1 1 d . . .
H2A H 0.4625 0.9048 0.6401 0.035 Uiso 1 1 calc R . .
H2B H 0.5341 1.0427 0.7502 0.035 Uiso 1 1 calc R . .
C3 C 0.64194(13) 1.0312(2) 0.63612(12) 0.0258(3) Uani 1 1 d . . .
C4 C 0.68684(15) 0.8995(2) 0.56346(12) 0.0268(3) Uani 1 1 d . . .
H4 H 0.5958 0.8442 0.5025 0.032 Uiso 1 1 calc R . .
C5 C 0.76967(17) 0.9723(2) 0.49246(13) 0.0336(3) Uani 1 1 d . . .
H5A H 0.8608 1.0289 0.5497 0.040 Uiso 1 1 calc R . .
H5B H 0.7100 1.0624 0.4333 0.040 Uiso 1 1 calc R . .
C6 C 0.80522(19) 0.8224(3) 0.42391(14) 0.0422(4) Uani 1 1 d . . .
H6A H 0.7283 0.8201 0.3393 0.051 Uiso 1 1 calc R . .
H6B H 0.8976 0.8525 0.4176 0.051 Uiso 1 1 calc R . .
C7 C 0.82018(16) 0.6384(2) 0.47485(13) 0.0349(4) Uani 1 1 d . . .
C8 C 0.77722(14) 0.75201(19) 0.64929(11) 0.0251(3) Uani 1 1 d . . .
C9 C 0.69265(14) 0.66682(19) 0.71596(12) 0.0259(3) Uani 1 1 d . . .
H9A H 0.7552 0.5770 0.7737 0.031 Uiso 1 1 calc R . .
H9B H 0.6066 0.6055 0.6551 0.031 Uiso 1 1 calc R . .
C10 C 0.67157(15) 1.2013(2) 0.64279(13) 0.0322(3) Uani 1 1 d . . .
H10A H 0.7248 1.2486 0.5999 0.039 Uiso 1 1 calc R . .
H10B H 0.6397 1.2765 0.6905 0.039 Uiso 1 1 calc R . .
C11 C 0.93045(13) 0.8091(2) 0.73557(12) 0.0261(3) Uani 1 1 d . . .
H11A H 0.9767 0.7153 0.7953 0.039 Uiso 1 1 calc R . .
H11B H 0.9250 0.9167 0.7789 0.039 Uiso 1 1 calc R . .
H11C H 0.9881 0.8319 0.6880 0.039 Uiso 1 1 calc R . .
C12 C 0.76515(14) 0.8744(2) 0.90183(12) 0.0250(3) Uani 1 1 d . . .
C13 C 0.97256(15) 0.8059(2) 1.08237(12) 0.0306(3) Uani 1 1 d . . .
H13A H 1.0085 0.9217 1.0684 0.037 Uiso 1 1 calc R . .
H13B H 1.0540 0.7206 1.1060 0.037 Uiso 1 1 calc R . .
C14 C 0.92227(16) 0.8215(2) 1.18474(13) 0.0346(3) Uani 1 1 d . . .
H14A H 0.8443 0.9094 1.1627 0.052 Uiso 1 1 calc R . .
H14B H 1.0041 0.8582 1.2602 0.052 Uiso 1 1 calc R . .
H14C H 0.8857 0.7071 1.1979 0.052 Uiso 1 1 calc R . .
C15 C 0.53654(16) 0.7060(2) 0.83212(15) 0.0350(4) Uani 1 1 d . . .
C16 C 0.4303(2) 0.7448(3) 0.9808(2) 0.0285(7) Uani 0.731(6) 1 d P A 1
H16A H 0.4712 0.7570 1.0712 0.034 Uiso 0.731(6) 1 calc PR A 1
H16B H 0.4026 0.6199 0.9598 0.034 Uiso 0.731(6) 1 calc PR A 1
C17 C 0.2970(4) 0.8624(8) 0.9223(4) 0.0368(9) Uani 0.731(6) 1 d P A 1
H17A H 0.2234 0.8282 0.9521 0.055 Uiso 0.731(6) 1 calc PR A 1
H17B H 0.2568 0.8493 0.8329 0.055 Uiso 0.731(6) 1 calc PR A 1
H17C H 0.3250 0.9856 0.9442 0.055 Uiso 0.731(6) 1 calc PR A 1
C16A C 0.3572(7) 0.7272(9) 0.9022(8) 0.035(2) Uani 0.269(6) 1 d P A 2
H16C H 0.2725 0.6991 0.8249 0.042 Uiso 0.269(6) 1 calc PR A 2
H16D H 0.3887 0.6178 0.9511 0.042 Uiso 0.269(6) 1 calc PR A 2
C17A C 0.3186(18) 0.856(3) 0.9685(14) 0.066(5) Uani 0.269(6) 1 d P A 2
H17D H 0.2406 0.8097 0.9895 0.098 Uiso 0.269(6) 1 calc PR A 2
H17E H 0.2847 0.9620 0.9184 0.098 Uiso 0.269(6) 1 calc PR A 2
H17F H 0.4036 0.8843 1.0440 0.098 Uiso 0.269(6) 1 calc PR A 2
O1 O 0.79387(10) 0.60592(14) 0.57515(9) 0.0317(2) Uani 1 1 d . . .
O2 O 0.84958(13) 0.51426(18) 0.42665(11) 0.0487(3) Uani 1 1 d . . .
O3 O 0.77919(10) 1.02870(14) 0.92814(9) 0.0296(2) Uani 1 1 d . . .
O4 O 0.85337(10) 0.74687(14) 0.96925(8) 0.0273(2) Uani 1 1 d . . .
O5 O 0.47199(13) 0.57293(19) 0.78925(10) 0.0522(4) Uani 1 1 d . A .
O6 O 0.5385(3) 0.7973(2) 0.9351(2) 0.0252(5) Uani 0.731(6) 1 d P A 1
O6A O 0.4765(8) 0.7973(6) 0.8749(8) 0.0326(14) Uani 0.269(6) 1 d P A 2

loop_
_atom_site_aniso_label
_atom_site_aniso_U_11
_atom_site_aniso_U_22
_atom_site_aniso_U_33
_atom_site_aniso_U_23
_atom_site_aniso_U_13
_atom_site_aniso_U_12
C1 0.0261(6) 0.0238(8) 0.0346(7) 0.0010(6) 0.0156(5) -0.0004(6)
C2 0.0232(6) 0.0263(9) 0.0360(7) -0.0015(6) 0.0107(5) 0.0016(5)
C3 0.0221(6) 0.0236(9) 0.0260(6) 0.0027(5) 0.0041(5) 0.0013(6)
C4 0.0248(6) 0.0262(9) 0.0246(6) 0.0006(5) 0.0055(5) -0.0016(5)
C5 0.0347(7) 0.0381(10) 0.0270(7) 0.0043(6) 0.0115(6) -0.0013(6)
C6 0.0465(8) 0.0527(12) 0.0293(7) 0.0004(7) 0.0174(6) 0.0014(8)
C7 0.0266(7) 0.0481(11) 0.0286(7) -0.0087(7) 0.0097(6) 0.0000(6)
C8 0.0265(6) 0.0219(8) 0.0255(6) -0.0038(6) 0.0094(5) 0.0009(5)
C9 0.0256(6) 0.0203(8) 0.0289(7) -0.0003(6) 0.0081(5) -0.0028(5)
C10 0.0320(7) 0.0278(10) 0.0320(7) 0.0039(6) 0.0083(6) 0.0013(6)
C11 0.0238(6) 0.0281(9) 0.0266(6) 0.0009(6) 0.0105(5) 0.0010(6)
C12 0.0286(7) 0.0241(10) 0.0297(6) 0.0009(6) 0.0193(6) -0.0005(5)
C13 0.0288(6) 0.0346(9) 0.0279(6) -0.0023(6) 0.0112(5) 0.0003(6)
C14 0.0365(7) 0.0393(10) 0.0299(7) -0.0026(6) 0.0155(6) -0.0007(7)
C15 0.0283(7) 0.0339(10) 0.0444(8) 0.0073(7) 0.0166(7) -0.0013(7)
C16 0.0234(12) 0.0315(13) 0.0363(14) 0.0040(9) 0.0180(12) -0.0011(9)
C17 0.0192(13) 0.043(2) 0.051(2) 0.017(2) 0.0169(14) 0.0072(12)
C16A 0.025(3) 0.033(4) 0.051(5) -0.005(3) 0.019(4) -0.014(2)
C17A 0.067(8) 0.040(6) 0.090(11) 0.040(9) 0.032(8) 0.006(5)
O1 0.0357(5) 0.0287(6) 0.0304(5) -0.0054(4) 0.0133(4) 0.0017(4)
O2 0.0504(7) 0.0543(9) 0.0459(6) -0.0165(6) 0.0244(5) 0.0046(6)
O3 0.0366(5) 0.0247(7) 0.0332(5) -0.0020(4) 0.0201(4) -0.0018(4)
O4 0.0312(5) 0.0246(6) 0.0277(4) -0.0014(4) 0.0137(4) 0.0010(4)
O5 0.0498(7) 0.0661(10) 0.0381(6) -0.0036(6) 0.0152(5) -0.0339(7)
O6 0.0236(10) 0.0277(9) 0.0288(11) -0.0004(7) 0.0152(9) -0.0027(7)
O6A 0.032(3) 0.028(2) 0.044(4) -0.004(2) 0.021(3) -0.005(2)

loop_
_atom_type_symbol
_atom_type_description
_atom_type_scat_dispersion_real
_atom_type_scat_dispersion_imag
_atom_type_scat_source
C C 0.0181 0.0091 'International Tables Vol C Tables 4.2.6.8 and 6.1.1.4'
H H 0.0000 0.0000 'International Tables Vol C Tables 4.2.6.8 and 6.1.1.4'
O O 0.0492 0.0322 'International Tables Vol C Tables 4.2.6.8 and 6.1.1.4'

loop_
_geom_angle_atom_site_label_1
_geom_angle_atom_site_label_2
_geom_angle_atom_site_label_3
_geom_angle
C12 C1 C9 113.94(10)
C12 C1 C15 106.54(11)
C9 C1 C15 109.25(12)
C12 C1 C2 109.89(12)
C9 C1 C2 109.76(11)
C15 C1 C2 107.21(11)
C3 C2 C1 111.26(11)
C3 C2 H2A 109.4
C1 C2 H2A 109.4
C3 C2 H2B 109.4
C1 C2 H2B 109.4
H2A C2 H2B 108.0
C10 C3 C4 124.64(13)
C10 C3 C2 121.82(13)
C4 C3 C2 113.53(12)
C3 C4 C5 116.36(13)
C3 C4 C8 109.44(10)
C5 C4 C8 109.07(12)
C3 C4 H4 107.2
C5 C4 H4 107.2
C8 C4 H4 107.2
C4 C5 C6 109.42(14)
C4 C5 H5A 109.8
C6 C5 H5A 109.8
C4 C5 H5B 109.8
C6 C5 H5B 109.8
H5A C5 H5B 108.2
C7 C6 C5 118.69(13)
C7 C6 H6A 107.6
C5 C6 H6A 107.6
C7 C6 H6B 107.6
C5 C6 H6B 107.6
H6A C6 H6B 107.1
O2 C7 O1 117.26(16)
O2 C7 C6 122.42(14)
O1 C7 C6 120.26(13)
O1 C8 C11 106.71(10)
O1 C8 C9 102.75(11)
C11 C8 C9 113.17(10)
O1 C8 C4 109.21(10)
C11 C8 C4 113.72(12)
C9 C8 C4 110.56(11)
C8 C9 C1 113.56(11)
C8 C9 H9A 108.9
C1 C9 H9A 108.9
C8 C9 H9B 108.9
C1 C9 H9B 108.9
H9A C9 H9B 107.7
C3 C10 H10A 120.0
C3 C10 H10B 120.0
H10A C10 H10B 120.0
C8 C11 H11A 109.5
C8 C11 H11B 109.5
H11A C11 H11B 109.5
C8 C11 H11C 109.5
H11A C11 H11C 109.5
H11B C11 H11C 109.5
O3 C12 O4 124.59(13)
O3 C12 C1 124.18(13)
O4 C12 C1 111.22(12)
O4 C13 C14 110.64(11)
O4 C13 H13A 109.5
C14 C13 H13A 109.5
O4 C13 H13B 109.5
C14 C13 H13B 109.5
H13A C13 H13B 108.1
C13 C14 H14A 109.5
C13 C14 H14B 109.5
H14A C14 H14B 109.5
C13 C14 H14C 109.5
H14A C14 H14C 109.5
H14B C14 H14C 109.5
O6A C15 O5 113.6(3)
O6A C15 O6 31.5(4)
O5 C15 O6 126.98(15)
O6A C15 C1 115.7(3)
O5 C15 C1 124.63(15)
O6 C15 C1 108.26(14)
O6 C16 C17 108.7(2)
O6 C16 H16A 110.0
C17 C16 H16A 110.0
O6 C16 H16B 110.0
C17 C16 H16B 110.0
H16A C16 H16B 108.3
C16 C17 H17A 109.5
C16 C17 H17B 109.5
H17A C17 H17B 109.5
C16 C17 H17C 109.5
H17A C17 H17C 109.5
H17B C17 H17C 109.5
C17A C16A O6A 108.3(8)
C17A C16A H16C 110.0
O6A C16A H16C 110.0
C17A C16A H16D 110.0
O6A C16A H16D 110.0
H16C C16A H16D 108.4
C16A C17A H17D 109.5
C16A C17A H17E 109.5
H17D C17A H17E 109.5
C16A C17A H17F 109.5
H17D C17A H17F 109.5
H17E C17A H17F 109.5
C7 O1 C8 120.58(12)
C12 O4 C13 115.24(12)
C15 O6 C16 116.60(17)
C15 O6A C16A 120.0(5)

loop_
_geom_bond_atom_site_label_1
_geom_bond_atom_site_label_2
_geom_bond_distance
C1 C12 1.5334(19)
C1 C9 1.5346(19)
C1 C15 1.5372(19)
C1 C2 1.550(2)
C2 C3 1.5109(19)
C2 H2A 0.9900
C2 H2B 0.9900
C3 C10 1.320(2)
C3 C4 1.509(2)
C4 C5 1.5164(19)
C4 C8 1.5387(19)
C4 H4 1.0000
C5 C6 1.527(2)
C5 H5A 0.9900
C5 H5B 0.9900
C6 C7 1.506(3)
C6 H6A 0.9900
C6 H6B 0.9900
C7 O2 1.202(2)
C7 O1 1.3516(18)
C8 O1 1.4705(16)
C8 C11 1.5258(18)
C8 C9 1.5274(18)
C9 H9A 0.9900
C9 H9B 0.9900
C10 H10A 0.9500
C10 H10B 0.9500
C11 H11A 0.9800
C11 H11B 0.9800
C11 H11C 0.9800
C12 O3 1.2049(19)
C12 O4 1.3373(17)
C13 O4 1.4623(16)
C13 C14 1.5079(19)
C13 H13A 0.9900
C13 H13B 0.9900
C14 H14A 0.9800
C14 H14B 0.9800
C14 H14C 0.9800
C15 O6A 1.166(5)
C15 O5 1.196(2)
C15 O6 1.405(3)
C16 O6 1.461(2)
C16 C17 1.523(5)
C16 H16A 0.9900
C16 H16B 0.9900
C17 H17A 0.9800
C17 H17B 0.9800
C17 H17C 0.9800
C16A C17A 1.41(2)
C16A O6A 1.467(7)
C16A H16C 0.9900
C16A H16D 0.9900
C17A H17D 0.9800
C17A H17E 0.9800
C17A H17F 0.9800
